data_7237848
loop_
_publ_author_name
'Ptak, Maciej'
'Collings, Ines E.'
'Svane, Katrine L.'
'Sieradzki, Adam'
'Paraguassu, Waldeci'
'M\;aczka, Miros\/law'

_publ_section_title
;
 Pressure-enhanced ferroelectric polarisation in a polar perovskite-like
 [C2H5NH3]Na0.5Cr0.5(HCOO)3 metal--organic framework
;
_journal_issue 28
_journal_name_full 'Journal of Materials Chemistry C'
_journal_page_first 8660
_journal_paper_doi 10.1039/C9TC01924C
_journal_volume 7
_journal_year 2019
_chemical_formula_moiety 'C6 H6 Cr Na O12, 2(C2 H8 N)'
_chemical_formula_sum 'C10 H22 Cr N2 Na O12'
_chemical_formula_weight 437.28
_space_group_crystal_system monoclinic
_space_group_IT_number 14
_space_group_name_Hall '-P 2yn'
_space_group_name_H-M_alt 'P 1 21/n 1'
_atom_sites_solution_hydrogens geom
_audit_creation_method SHELXL-2016/6
_audit_update_record
;
2019-02-11 deposited with the CCDC.	2019-06-20 downloaded from the CCDC.
;
_cell_angle_alpha 90
_cell_angle_beta 86.22(2)
_cell_angle_gamma 90
_cell_formula_units_Z 2
_cell_length_a 8.0529(10)
_cell_length_b 7.8850(10)
_cell_length_c 11.838(5)
_cell_measurement_reflns_used 324
_cell_measurement_temperature 293(2)
_cell_measurement_theta_max 15.9510
_cell_measurement_theta_min 2.0950
_cell_volume 750.0(3)
_computing_cell_refinement 'CrysAlisPro (Agilent Technologies, 2013)'
_computing_data_reduction 'CrysAlisPro (Agilent Technologies, 2013)'
_computing_molecular_graphics 'SHELXLE-2011 (Huebschle, 2011)'
_computing_structure_refinement 'SHELXL-2016/6 (Sheldrick, 2016)'
_computing_structure_solution 'SHELXT 2014/5 (Sheldrick, 2014)'
_diffrn_ambient_pressure '4.64 GPa'
_diffrn_ambient_temperature 293(2)
_diffrn_detector_area_resol_mean 7
_diffrn_measured_fraction_theta_full 0.524
_diffrn_measured_fraction_theta_max 0.475
_diffrn_measurement_device_type 'ID15B beamline, ESRF'
_diffrn_measurement_method 'omega scans'
_diffrn_radiation_type synchrotron
_diffrn_radiation_wavelength 0.41134
_diffrn_reflns_av_R_equivalents 0.0391
_diffrn_reflns_av_unetI/netI 0.3193
_diffrn_reflns_Laue_measured_fraction_full 0.524
_diffrn_reflns_Laue_measured_fraction_max 0.475
_diffrn_reflns_limit_h_max 11
_diffrn_reflns_limit_h_min -11
_diffrn_reflns_limit_k_max 11
_diffrn_reflns_limit_k_min -11
_diffrn_reflns_limit_l_max 10
_diffrn_reflns_limit_l_min -10
_diffrn_reflns_number 4478
_diffrn_reflns_point_group_measured_fraction_full 0.524
_diffrn_reflns_point_group_measured_fraction_max 0.475
_diffrn_reflns_theta_full 14.288
_diffrn_reflns_theta_max 17.088
_diffrn_reflns_theta_min 2.361
_diffrn_source synchrotron
_exptl_absorpt_coefficient_mu 0.206
_exptl_absorpt_correction_T_max 1.00000
_exptl_absorpt_correction_T_min 0.77083
_exptl_absorpt_correction_type multi-scan
_exptl_absorpt_process_details
;
CrysAlisPro 1.171.39.46 (Rigaku Oxford Diffraction, 2018)
Empirical absorption correction using spherical harmonics,
 implemented in SCALE3 ABSPACK scaling algorithm.
;
_exptl_crystal_colour 'dark blue'
_exptl_crystal_density_diffrn 1.936
_exptl_crystal_description block
_exptl_crystal_F_000 454
_exptl_crystal_size_max 0.050
_exptl_crystal_size_mid 0.050
_exptl_crystal_size_min 0.020
_refine_diff_density_max 0.295
_refine_diff_density_min -0.472
_refine_diff_density_rms 0.061
_refine_ls_extinction_method none
_refine_ls_goodness_of_fit_ref 0.588
_refine_ls_hydrogen_treatment constr
_refine_ls_matrix_type full
_refine_ls_number_parameters 109
_refine_ls_number_reflns 3707
_refine_ls_number_restraints 9
_refine_ls_restrained_S_all 0.588
_refine_ls_R_factor_all 0.1581
_refine_ls_R_factor_gt 0.0430
_refine_ls_shift/su_max 0.000
_refine_ls_shift/su_mean 0.000
_refine_ls_structure_factor_coef Fsqd
_refine_ls_weighting_details 'w=1/[\s^2^(Fo^2^)+(0.0272P)^2^] where P=(Fo^2^+2Fc^2^)/3'
_refine_ls_weighting_scheme calc
_refine_ls_wR_factor_gt 0.0713
_refine_ls_wR_factor_ref 0.0794
_reflns_Friedel_coverage 0.000
_reflns_number_gt 910
_reflns_number_total 3707
_reflns_threshold_expression 'I > 2\s(I)'
_cod_data_source_file c9tc01924c2.cif
_cod_data_source_block EtaNaCrF_c2p11
_cod_original_sg_symbol_H-M 'P 21/n'
_cod_database_code 7237848
_shelx_shelxl_version_number 2016/6
_shelx_space_group_comment
;
The symmetry employed for this shelxl refinement is uniquely defined
by the following loop, which should always be used as a source of
symmetry information in preference to the above space-group names.
They are only intended as comments.
;

loop_
_space_group_symop_operation_xyz
'x, y, z'
'-x+1/2, y+1/2, -z+1/2'
'-x, -y, -z'
'x-1/2, -y-1/2, z-1/2'

loop_
_atom_site_label
_atom_site_type_symbol
_atom_site_fract_x
_atom_site_fract_y
_atom_site_fract_z
_atom_site_U_iso_or_equiv
_atom_site_adp_type
_atom_site_occupancy
_atom_site_site_symmetry_order
_atom_site_calc_flag
_atom_site_refinement_flags_posn
_atom_site_refinement_flags_adp
_atom_site_refinement_flags_occupancy
Cr1 Cr 0.500000 0.500000 0.500000 0.0364(10) Uani 1 2 d S . P
N1 N -0.0441(8) 0.5774(6) 0.2475(7) 0.058(4) Uani 1 1 d . U .
H1A H -0.005591 0.615795 0.311434 0.087 Uiso 1 1 calc R U .
H1B H -0.151829 0.602133 0.246316 0.087 Uiso 1 1 calc R U .
H1C H 0.011419 0.626241 0.188643 0.087 Uiso 1 1 calc R U .
Na1 Na 1.000000 1.000000 0.500000 0.041(2) Uani 1 2 d S . P
C1 C 0.5661(8) 0.4892(7) 0.2616(10) 0.0476(16) Uiso 1 1 d . . .
H1 H 0.468393 0.425944 0.265073 0.057 Uiso 1 1 calc R U .
C2 C 0.6840(9) 0.8104(7) 0.5166(11) 0.054(5) Uani 1 1 d . U .
H2 H 0.752927 0.764729 0.458197 0.065 Uiso 1 1 calc R U .
C3 C 0.1972(9) 0.6836(7) 0.4789(9) 0.054(5) Uani 1 1 d . U .
H3 H 0.233520 0.747392 0.538530 0.065 Uiso 1 1 calc R U .
O1 O 0.6197(5) 0.5347(4) 0.3523(7) 0.0470(12) Uiso 1 1 d . . .
O2 O 0.6317(5) 0.5210(5) 0.1668(7) 0.0658(12) Uiso 1 1 d . . .
O4 O 0.7270(5) 0.9390(5) 0.5594(6) 0.069(5) Uani 1 1 d . U .
C4 C -0.0219(9) 0.3955(7) 0.2410(11) 0.085(6) Uani 1 1 d . U .
H4A H -0.107406 0.342853 0.290824 0.103 Uiso 1 1 calc R U .
H4B H -0.040281 0.359743 0.164417 0.103 Uiso 1 1 calc R U .
O3 O 0.5490(5) 0.7314(4) 0.5461(5) 0.041(3) Uani 1 1 d . U .
O6 O 0.0601(5) 0.7215(4) 0.4466(6) 0.063(4) Uani 1 1 d . U .
O5 O 0.2924(4) 0.5714(4) 0.4419(6) 0.054(4) Uani 1 1 d . U .
C5 C 0.1317(8) 0.3334(7) 0.2689(11) 0.068(6) Uani 1 1 d . U .
H5A H 0.137543 0.335219 0.349580 0.101 Uiso 1 1 calc R U .
H5B H 0.218722 0.403096 0.234334 0.101 Uiso 1 1 calc R U .
H5C H 0.145052 0.219108 0.241868 0.101 Uiso 1 1 calc R U .

loop_
_atom_site_aniso_label
_atom_site_aniso_U_11
_atom_site_aniso_U_22
_atom_site_aniso_U_33
_atom_site_aniso_U_23
_atom_site_aniso_U_13
_atom_site_aniso_U_12
Cr1 0.0365(8) 0.0488(9) 0.023(3) -0.0032(10) 0.0022(13) 0.0009(7)
N1 0.057(3) 0.073(3) 0.043(12) -0.004(4) 0.007(6) -0.015(3)
Na1 0.0412(18) 0.0508(18) 0.033(7) -0.002(2) -0.005(3) -0.0003(17)
C2 0.060(4) 0.048(4) 0.052(16) -0.012(4) 0.012(7) -0.016(3)
C3 0.062(4) 0.049(4) 0.050(15) -0.018(4) 0.007(7) 0.006(3)
O4 0.066(3) 0.071(3) 0.067(13) -0.023(3) 0.012(6) -0.023(2)
C4 0.059(5) 0.049(4) 0.147(16) -0.001(6) 0.002(8) 0.001(3)
O3 0.053(3) 0.052(2) 0.018(9) 0.002(2) 0.005(4) -0.0058(19)
O6 0.051(3) 0.065(3) 0.073(12) -0.012(3) -0.002(5) 0.015(2)
O5 0.048(3) 0.055(3) 0.057(11) -0.015(3) -0.001(5) 0.014(2)
C5 0.056(4) 0.088(5) 0.06(2) -0.012(5) -0.011(8) -0.009(4)

loop_
_atom_type_symbol
_atom_type_description
_atom_type_scat_dispersion_real
_atom_type_scat_dispersion_imag
_atom_type_scat_source
C C -0.0001 0.0005 'International Tables Vol C Tables 4.2.6.8 and 6.1.1.4'
H H 0.0000 0.0000 'International Tables Vol C Tables 4.2.6.8 and 6.1.1.4'
N N 0.0006 0.0010 'International Tables Vol C Tables 4.2.6.8 and 6.1.1.4'
O O 0.0018 0.0018 'International Tables Vol C Tables 4.2.6.8 and 6.1.1.4'
Na Na 0.0097 0.0079 'International Tables Vol C Tables 4.2.6.8 and 6.1.1.4'
Cr Cr 0.1613 0.2221 'International Tables Vol C Tables 4.2.6.8 and 6.1.1.4'

loop_
_geom_angle_atom_site_label_1
_geom_angle_atom_site_label_2
_geom_angle_atom_site_label_3
_geom_angle
_geom_angle_site_symmetry_1
_geom_angle_site_symmetry_3
O5 Cr1 O5 180.0 . 3_666
O5 Cr1 O3 91.30(18) . .
O5 Cr1 O3 88.70(18) 3_666 .
O5 Cr1 O3 88.70(18) . 3_666
O5 Cr1 O3 91.30(18) 3_666 3_666
O3 Cr1 O3 180.0 . 3_666
O5 Cr1 O1 91.6(2) . .
O5 Cr1 O1 88.4(2) 3_666 .
O3 Cr1 O1 91.3(2) . .
O3 Cr1 O1 88.7(2) 3_666 .
O5 Cr1 O1 88.4(2) . 3_666
O5 Cr1 O1 91.6(2) 3_666 3_666
O3 Cr1 O1 88.7(2) . 3_666
O3 Cr1 O1 91.3(2) 3_666 3_666
O1 Cr1 O1 180.0(4) . 3_666
C4 N1 H1A 109.5 . .
C4 N1 H1B 109.5 . .
H1A N1 H1B 109.5 . .
C4 N1 H1C 109.5 . .
H1A N1 H1C 109.5 . .
H1B N1 H1C 109.5 . .
O4 Na1 O4 180.0 . 3_776
O4 Na1 O2 101.9(2) . 4_676
O4 Na1 O2 78.1(2) 3_776 4_676
O4 Na1 O2 78.1(2) . 2_655
O4 Na1 O2 101.9(2) 3_776 2_655
O2 Na1 O2 180.0 4_676 2_655
O4 Na1 O6 86.39(13) . 3_676
O4 Na1 O6 93.61(13) 3_776 3_676
O2 Na1 O6 86.2(2) 4_676 3_676
O2 Na1 O6 93.8(2) 2_655 3_676
O4 Na1 O6 93.61(13) . 1_655
O4 Na1 O6 86.39(13) 3_776 1_655
O2 Na1 O6 93.8(2) 4_676 1_655
O2 Na1 O6 86.2(2) 2_655 1_655
O6 Na1 O6 180.0(4) 3_676 1_655
O4 Na1 C2 22.40(16) . .
O4 Na1 C2 157.60(16) 3_776 .
O2 Na1 C2 110.5(3) 4_676 .
O2 Na1 C2 69.5(3) 2_655 .
O6 Na1 C2 107.30(15) 3_676 .
O6 Na1 C2 72.70(15) 1_655 .
O4 Na1 C2 157.60(16) . 3_776
O4 Na1 C2 22.40(16) 3_776 3_776
O2 Na1 C2 69.5(3) 4_676 3_776
O2 Na1 C2 110.5(3) 2_655 3_776
O6 Na1 C2 72.70(15) 3_676 3_776
O6 Na1 C2 107.30(15) 1_655 3_776
C2 Na1 C2 180.00(19) . 3_776
O4 Na1 C3 69.86(14) . 3_676
O4 Na1 C3 110.14(14) 3_776 3_676
O2 Na1 C3 105.2(3) 4_676 3_676
O2 Na1 C3 74.8(3) 2_655 3_676
O6 Na1 C3 23.1(3) 3_676 3_676
O6 Na1 C3 156.9(3) 1_655 3_676
C2 Na1 C3 88.05(19) . 3_676
C2 Na1 C3 91.95(19) 3_776 3_676
O4 Na1 C3 110.14(14) . 1_655
O4 Na1 C3 69.86(14) 3_776 1_655
O2 Na1 C3 74.8(3) 4_676 1_655
O2 Na1 C3 105.2(3) 2_655 1_655
O6 Na1 C3 156.9(3) 3_676 1_655
O6 Na1 C3 23.1(3) 1_655 1_655
C2 Na1 C3 91.95(19) . 1_655
C2 Na1 C3 88.05(19) 3_776 1_655
C3 Na1 C3 180.0 3_676 1_655
O1 C1 O2 125.3(7) . .
O1 C1 H1 117.3 . .
O2 C1 H1 117.3 . .
O4 C2 O3 124.1(7) . .
O4 C2 Na1 47.5(3) . .
O3 C2 Na1 168.0(8) . .
O4 C2 H2 117.9 . .
O3 C2 H2 117.9 . .
Na1 C2 H2 71.1 . .
O6 C3 O5 128.0(10) . .
O6 C3 Na1 48.2(3) . 1_455
O5 C3 Na1 162.4(6) . 1_455
O6 C3 H3 116.0 . .
O5 C3 H3 116.0 . .
Na1 C3 H3 71.0 1_455 .
C1 O1 Cr1 123.7(4) . .
C1 O2 Na1 124.8(6) . 2_645
C2 O4 Na1 110.1(4) . .
C5 C4 N1 116.4(8) . .
C5 C4 H4A 108.2 . .
N1 C4 H4A 108.2 . .
C5 C4 H4B 108.2 . .
N1 C4 H4B 108.2 . .
H4A C4 H4B 107.3 . .
C2 O3 Cr1 124.2(4) . .
C3 O6 Na1 108.7(5) . 1_455
C3 O5 Cr1 128.0(6) . .
C4 C5 H5A 109.5 . .
C4 C5 H5B 109.5 . .
H5A C5 H5B 109.5 . .
C4 C5 H5C 109.5 . .
H5A C5 H5C 109.5 . .
H5B C5 H5C 109.5 . .

loop_
_geom_bond_atom_site_label_1
_geom_bond_atom_site_label_2
_geom_bond_distance
_geom_bond_site_symmetry_2
Cr1 O5 1.933(5) .
Cr1 O5 1.933(5) 3_666
Cr1 O3 1.952(4) .
Cr1 O3 1.952(4) 3_666
Cr1 O1 1.959(6) .
Cr1 O1 1.959(6) 3_666
N1 C4 1.447(6) .
N1 H1A 0.8900 .
N1 H1B 0.8900 .
N1 H1C 0.8900 .
Na1 O4 2.314(3) .
Na1 O4 2.314(3) 3_776
Na1 O2 2.308(8) 4_676
Na1 O2 2.308(8) 2_655
Na1 O6 2.327(4) 3_676
Na1 O6 2.327(4) 1_655
Na1 C2 2.947(7) .
Na1 C2 2.947(7) 3_776
Na1 C3 2.959(6) 3_676
Na1 C3 2.959(6) 1_655
C1 O1 1.237(14) .
C1 O2 1.234(10) .
C1 H1 0.9300 .
C2 O4 1.195(8) .
C2 O3 1.281(5) .
C2 H2 0.9300 .
C3 O6 1.228(11) .
C3 O5 1.232(5) .
C3 H3 0.9300 .
C4 C5 1.391(11) .
C4 H4A 0.9700 .
C4 H4B 0.9700 .
C5 H5A 0.9600 .
C5 H5B 0.9600 .
C5 H5C 0.9600 .
